data_7160496
loop_
_publ_author_name
'Abe, Sota'
'Katayama, Tetsuro'
'Furube, Akihiro'
'Tabata, Atsushi'
'Yoshida, Yasushi'
'Ueta, Shoko'
'Arakawa, Yukihiro'
'Minagawa, Keiji'
'Imada, Yasushi'
'Yagishita, Fumitoshi'

_publ_section_title
;
 Synthesis of naphthalene-fused imidazo[1,2-<i>a</i>]pyridinium salts
 showing green luminescence with high quantum yields and large Stokes
 shift.
;
_journal_issue 18
_journal_name_full 'Organic &amp; biomolecular chemistry'
_journal_page_first 4355
_journal_page_last 4359
_journal_paper_doi 10.1039/d5ob00447k
_journal_volume 23
_journal_year 2025
_chemical_formula_moiety 'C23 H17 I N2 O2'
_chemical_formula_sum 'C23 H17 I N2 O2'
_chemical_formula_weight 480.28
_space_group_crystal_system monoclinic
_space_group_IT_number 14
_space_group_name_Hall '-P 2ybc'
_space_group_name_H-M_alt 'P 1 21/c 1'
_atom_sites_solution_hydrogens geom
_atom_sites_solution_primary dual
_audit_creation_date 2023-10-25
_audit_creation_method
;
Olex2 1.5
(compiled 2023.08.17 svn.r577a77a9 for OlexSys, GUI svn.r6817)
;
_audit_update_record
;
2025-03-05 deposited with the CCDC.	2025-04-09 downloaded from the CCDC.
;
_cell_angle_alpha 90
_cell_angle_beta 90.365(6)
_cell_angle_gamma 90
_cell_formula_units_Z 4
_cell_length_a 6.82330(10)
_cell_length_b 13.6419(3)
_cell_length_c 21.6469(4)
_cell_measurement_reflns_used 20953
_cell_measurement_temperature 93.15
_cell_measurement_theta_max 68.47
_cell_measurement_theta_min 3.24
_cell_volume 2014.91(6)
_computing_molecular_graphics 'Olex2 1.5 (Dolomanov et al., 2009)'
_computing_publication_material 'Olex2 1.5 (Dolomanov et al., 2009)'
_computing_structure_refinement 'SHELXL 2018/3 (Sheldrick, 2015)'
_computing_structure_solution 'SHELXT 2018/2 (Sheldrick, 2018)'
_diffrn_ambient_temperature 93.15
_diffrn_detector 'Image Plate'
_diffrn_detector_type 'Rigaku IP'
_diffrn_measured_fraction_theta_full 0.999
_diffrn_measured_fraction_theta_max 0.999
_diffrn_measurement_device 'four-circle diffractometer'
_diffrn_measurement_device_type 'Rigaku R-AXIS SPIDER IP'
_diffrn_measurement_method '\w scans'
_diffrn_radiation_monochromator graphite
_diffrn_radiation_probe x-ray
_diffrn_radiation_type CuK\a
_diffrn_radiation_wavelength 1.5418
_diffrn_reflns_av_R_equivalents 0.0873
_diffrn_reflns_av_unetI/netI 0.0737
_diffrn_reflns_Laue_measured_fraction_full 0.999
_diffrn_reflns_Laue_measured_fraction_max 0.999
_diffrn_reflns_limit_h_max 8
_diffrn_reflns_limit_h_min -8
_diffrn_reflns_limit_k_max 16
_diffrn_reflns_limit_k_min -16
_diffrn_reflns_limit_l_max 25
_diffrn_reflns_limit_l_min -25
_diffrn_reflns_number 22533
_diffrn_reflns_point_group_measured_fraction_full 0.999
_diffrn_reflns_point_group_measured_fraction_max 0.999
_diffrn_reflns_theta_full 67.680
_diffrn_reflns_theta_max 68.241
_diffrn_reflns_theta_min 3.830
_diffrn_source 'sealed X-ray tube'
_diffrn_source_current 30.0
_diffrn_source_power 1.5
_diffrn_source_target Mo
_diffrn_source_voltage 50.0
_exptl_absorpt_coefficient_mu 12.652
_exptl_absorpt_correction_T_max 1.0000
_exptl_absorpt_correction_T_min 0.4319
_exptl_absorpt_correction_type multi-scan
_exptl_absorpt_process_details ABSCOR(Rigaku,1995)
_exptl_crystal_colour colourless
_exptl_crystal_colour_primary colourless
_exptl_crystal_density_diffrn 1.583
_exptl_crystal_description needle
_exptl_crystal_F_000 952
_exptl_crystal_size_max 0.373
_exptl_crystal_size_mid 0.066
_exptl_crystal_size_min 0.05
_refine_diff_density_max 1.471
_refine_diff_density_min -0.715
_refine_diff_density_rms 0.122
_refine_ls_extinction_method none
_refine_ls_goodness_of_fit_ref 1.064
_refine_ls_hydrogen_treatment constr
_refine_ls_matrix_type full
_refine_ls_number_parameters 255
_refine_ls_number_reflns 3684
_refine_ls_number_restraints 0
_refine_ls_restrained_S_all 1.064
_refine_ls_R_factor_all 0.0516
_refine_ls_R_factor_gt 0.0456
_refine_ls_shift/su_max 0.000
_refine_ls_shift/su_mean 0.000
_refine_ls_structure_factor_coef Fsqd
_refine_ls_weighting_details 'w=1/[\s^2^(Fo^2^)+(0.0378P)^2^+5.1790P] where P=(Fo^2^+2Fc^2^)/3'
_refine_ls_weighting_scheme calc
_refine_ls_wR_factor_gt 0.1091
_refine_ls_wR_factor_ref 0.1132
_reflns_Friedel_coverage 0.000
_reflns_number_gt 3246
_reflns_number_total 3684
_reflns_threshold_expression 'I > 2\s(I)'
_cod_data_source_file d5ob00447k2.cif
_cod_data_source_block shelx_trans
_cod_depositor_comments 'Adding full bibliography for 7160496.cif.'
_cod_database_code 7160496
_shelx_shelxl_version_number 2018/3
_shelx_space_group_comment
;
The symmetry employed for this shelxl refinement is uniquely defined
by the following loop, which should always be used as a source of
symmetry information in preference to the above space-group names.
They are only intended as comments.
;
_olex2_refinement_description
;
1. Fixed Uiso
 At 1.2 times of:
  All C(H) groups
 At 1.5 times of:
  All C(H,H,H) groups
2.a Aromatic/amide H refined with riding coordinates:
 C00G(H00G), C00H(H00H), C00I(H00I), C00K(H00K), C00L(H00L), C00M(H00M),
 C00N(H00N), C00P(H00P), C00R(H00R), C00S(H00S), C00T(H00T)
2.b Idealised Me refined as rotating group:
 C00B(H00A,H00B,H00C), C00Q(H00D,H00E,H00F)
;
_smtbx_masks_void_probe_radius 1.2
_smtbx_masks_void_truncation_radius 1.2
_olex2_submission_special_instructions 'No special instructions were received'

loop_
_space_group_symop_operation_xyz
'x, y, z'
'-x, y+1/2, -z+1/2'
'-x, -y, -z'
'x, -y-1/2, z-1/2'

loop_
_atom_site_label
_atom_site_type_symbol
_atom_site_fract_x
_atom_site_fract_y
_atom_site_fract_z
_atom_site_U_iso_or_equiv
_atom_site_adp_type
_atom_site_occupancy
_atom_site_site_symmetry_order
_atom_site_calc_flag
_atom_site_refinement_flags_posn
_atom_site_refinement_flags_adp
_atom_site_refinement_flags_occupancy
_atom_site_disorder_assembly
_atom_site_disorder_group
I001 I 0.83087(5) 0.24021(2) 0.31666(2) 0.02981(14) Uani 1 1 d . . . . .
O2 O 0.7222(5) 0.6518(2) 0.31398(14) 0.0318(8) Uani 1 1 d . . . . .
O1 O 0.6554(6) 0.7704(2) 0.51670(17) 0.0365(9) Uani 1 1 d . . . . .
N004 N 0.7925(5) 0.3776(3) 0.53767(16) 0.0214(8) Uani 1 1 d . . . . .
N005 N 0.8381(6) 0.2564(3) 0.46750(19) 0.0236(9) Uani 1 1 d . . . . .
C006 C 0.8104(7) 0.3442(3) 0.4384(2) 0.0229(10) Uani 1 1 d . . . . .
C007 C 0.7826(6) 0.4217(3) 0.47975(19) 0.0210(10) Uani 1 1 d . . . . .
C008 C 0.7466(6) 0.5197(3) 0.4607(2) 0.0205(9) Uani 1 1 d . . . . .
C009 C 0.7991(7) 0.3630(3) 0.37396(19) 0.0232(10) Uani 1 1 d . . . . .
C00A C 0.7139(7) 0.6363(3) 0.3754(2) 0.0235(10) Uani 1 1 d . . . . .
C00B C 0.6830(8) 0.7469(3) 0.2921(2) 0.0258(11) Uani 1 1 d . . . . .
H00A H 0.672203 0.745685 0.246964 0.039 Uiso 1 1 calc R U . . .
H00B H 0.789792 0.790867 0.304480 0.039 Uiso 1 1 calc R U . . .
H00C H 0.559558 0.770369 0.309689 0.039 Uiso 1 1 calc R U . . .
C00C C 0.7405(7) 0.5359(3) 0.3950(2) 0.0241(10) Uani 1 1 d . . . . .
C00D C 0.8261(7) 0.2776(3) 0.5271(2) 0.0236(10) Uani 1 1 d . . . . .
C00E C 0.7644(7) 0.4558(3) 0.3521(2) 0.0219(10) Uani 1 1 d . . . . .
C00F C 0.6871(7) 0.6904(3) 0.4804(2) 0.0271(11) Uani 1 1 d . . . . .
C00G C 0.6849(7) 0.7098(3) 0.4173(2) 0.0272(10) Uani 1 1 d . . . . .
H00G H 0.663119 0.774845 0.403136 0.033 Uiso 1 1 calc R U . . .
C00H C 0.7194(7) 0.5980(3) 0.5021(2) 0.0236(10) Uani 1 1 d . . . . .
H00H H 0.723628 0.586443 0.545331 0.028 Uiso 1 1 calc R U . . .
C00I C 0.7866(7) 0.3499(4) 0.6457(2) 0.0277(11) Uani 1 1 d . . . . .
H00I H 0.772644 0.374278 0.686517 0.033 Uiso 1 1 calc R U . . .
C00J C 0.7397(7) 0.4701(3) 0.2834(2) 0.0268(11) Uani 1 1 d . . . . .
C00K C 0.8194(8) 0.2495(3) 0.6363(2) 0.0275(11) Uani 1 1 d . . . . .
H00K H 0.827029 0.206662 0.670842 0.033 Uiso 1 1 calc R U . . .
C00L C 0.7747(7) 0.4125(3) 0.5974(2) 0.0251(10) Uani 1 1 d . . . . .
H00L H 0.754035 0.480409 0.604490 0.030 Uiso 1 1 calc R U . . .
C00M C 0.9016(8) 0.4810(3) 0.2455(2) 0.0312(12) Uani 1 1 d . . . . .
H00M H 1.029932 0.478560 0.262722 0.037 Uiso 1 1 calc R U . . .
C00N C 0.8405(7) 0.2128(4) 0.5780(2) 0.0273(11) Uani 1 1 d . . . . .
H00N H 0.864306 0.144925 0.571665 0.033 Uiso 1 1 calc R U . . .
C00P C 0.5550(8) 0.4705(3) 0.2577(2) 0.0328(12) Uani 1 1 d . . . . .
H00P H 0.443781 0.460784 0.283201 0.039 Uiso 1 1 calc R U . . .
C00Q C 0.6662(9) 0.7570(4) 0.5824(3) 0.0382(14) Uani 1 1 d . . . . .
H00D H 0.798544 0.735777 0.594035 0.057 Uiso 1 1 calc R U . . .
H00E H 0.571155 0.707106 0.594957 0.057 Uiso 1 1 calc R U . . .
H00F H 0.636158 0.819100 0.603104 0.057 Uiso 1 1 calc R U . . .
C00R C 0.8765(11) 0.4953(4) 0.1825(2) 0.0477(17) Uani 1 1 d . . . . .
H00R H 0.987834 0.503489 0.156863 0.057 Uiso 1 1 calc R U . . .
C00S C 0.6914(12) 0.4979(4) 0.1568(2) 0.0523(19) Uani 1 1 d . . . . .
H00S H 0.674585 0.508196 0.113717 0.063 Uiso 1 1 calc R U . . .
C00T C 0.5304(11) 0.4852(4) 0.1943(3) 0.0483(17) Uani 1 1 d . . . . .
H00T H 0.402357 0.486504 0.176840 0.058 Uiso 1 1 calc R U . . .

loop_
_atom_site_aniso_label
_atom_site_aniso_U_11
_atom_site_aniso_U_22
_atom_site_aniso_U_33
_atom_site_aniso_U_23
_atom_site_aniso_U_13
_atom_site_aniso_U_12
I001 0.0543(3) 0.02166(19) 0.0135(2) -0.00255(10) 0.00000(15) 0.00319(13)
O2 0.050(2) 0.0236(17) 0.0217(17) 0.0036(14) 0.0000(16) 0.0019(16)
O1 0.053(2) 0.0260(18) 0.030(2) -0.0069(15) 0.0038(18) 0.0035(16)
N004 0.028(2) 0.0244(19) 0.0116(18) -0.0004(15) 0.0002(16) -0.0010(16)
N005 0.034(2) 0.022(2) 0.015(2) 0.0017(14) 0.0033(18) 0.0012(16)
C006 0.030(3) 0.023(2) 0.016(2) -0.0007(18) -0.0025(19) -0.0030(19)
C007 0.023(2) 0.029(2) 0.011(2) -0.0001(18) -0.0029(18) -0.0047(19)
C008 0.022(2) 0.019(2) 0.020(2) -0.0003(18) -0.0012(19) -0.0048(18)
C009 0.033(3) 0.026(2) 0.010(2) -0.0086(18) 0.0022(19) 0.001(2)
C00A 0.029(3) 0.023(2) 0.018(2) 0.0019(18) 0.002(2) -0.0002(19)
C00B 0.036(3) 0.019(2) 0.022(3) 0.0065(17) -0.003(2) -0.0006(19)
C00C 0.026(3) 0.026(2) 0.021(2) 0.0012(19) 0.001(2) -0.0015(19)
C00D 0.030(3) 0.024(2) 0.016(2) 0.0011(19) -0.0018(19) 0.003(2)
C00E 0.029(3) 0.019(2) 0.018(2) -0.0003(18) 0.0032(19) -0.0038(19)
C00F 0.032(3) 0.023(2) 0.026(3) -0.0068(19) 0.001(2) -0.005(2)
C00G 0.033(3) 0.017(2) 0.031(3) 0.004(2) -0.002(2) 0.003(2)
C00H 0.027(3) 0.027(2) 0.017(2) -0.0009(18) 0.0021(19) -0.0019(19)
C00I 0.036(3) 0.035(3) 0.012(2) -0.0025(19) 0.002(2) -0.004(2)
C00J 0.046(3) 0.016(2) 0.018(2) -0.0003(18) -0.005(2) -0.004(2)
C00K 0.033(3) 0.029(3) 0.020(3) 0.0069(18) -0.002(2) -0.002(2)
C00L 0.040(3) 0.023(2) 0.013(2) -0.0035(18) 0.001(2) -0.006(2)
C00M 0.050(3) 0.020(2) 0.024(3) -0.0043(19) 0.011(2) -0.009(2)
C00N 0.040(3) 0.026(2) 0.016(2) 0.005(2) 0.001(2) 0.004(2)
C00P 0.052(3) 0.017(2) 0.029(3) -0.001(2) -0.009(2) 0.002(2)
C00Q 0.048(3) 0.034(3) 0.032(3) -0.016(2) 0.005(3) -0.002(2)
C00R 0.099(5) 0.022(3) 0.022(3) -0.001(2) 0.016(3) -0.010(3)
C00S 0.126(6) 0.015(2) 0.016(3) 0.003(2) -0.009(3) 0.005(3)
C00T 0.091(5) 0.021(3) 0.032(3) -0.002(2) -0.027(3) 0.010(3)

loop_
_atom_type_symbol
_atom_type_description
_atom_type_scat_dispersion_real
_atom_type_scat_dispersion_imag
_atom_type_scat_source
C C 0.0181 0.0091 'International Tables Vol C Tables 4.2.6.8 and 6.1.1.4'
H H 0.0000 0.0000 'International Tables Vol C Tables 4.2.6.8 and 6.1.1.4'
I I -0.3257 6.8362 'International Tables Vol C Tables 4.2.6.8 and 6.1.1.4'
N N 0.0311 0.0180 'International Tables Vol C Tables 4.2.6.8 and 6.1.1.4'
O O 0.0492 0.0322 'International Tables Vol C Tables 4.2.6.8 and 6.1.1.4'

loop_
_geom_angle_atom_site_label_1
_geom_angle_atom_site_label_2
_geom_angle_atom_site_label_3
_geom_angle
_geom_angle_site_symmetry_1
_geom_angle_site_symmetry_3
_geom_angle_publ_flag
C00A O2 C00B 117.9(4) . . ?
C00F O1 C00Q 117.5(4) . . ?
C007 N004 C00D 106.2(4) . . ?
C00L N004 C007 133.6(4) . . ?
C00L N004 C00D 120.2(4) . . ?
C00D N005 C006 104.4(4) . . ?
N005 C006 C007 112.7(4) . . ?
N005 C006 C009 128.1(4) . . ?
C007 C006 C009 119.1(4) . . ?
N004 C007 C006 104.2(4) . . ?
N004 C007 C008 132.5(4) . . ?
C006 C007 C008 123.3(4) . . ?
C007 C008 C00C 115.9(4) . . ?
C00H C008 C007 123.6(4) . . ?
C00H C008 C00C 120.5(4) . . ?
C006 C009 I001 115.6(3) . . ?
C00E C009 I001 123.5(3) . . ?
C00E C009 C006 120.9(4) . . ?
O2 C00A C00C 115.7(4) . . ?
O2 C00A C00G 123.1(4) . . ?
C00G C00A C00C 121.2(4) . . ?
O2 C00B H00A 109.5 . . ?
O2 C00B H00B 109.5 . . ?
O2 C00B H00C 109.5 . . ?
H00A C00B H00B 109.5 . . ?
H00A C00B H00C 109.5 . . ?
H00B C00B H00C 109.5 . . ?
C008 C00C C00A 116.1(4) . . ?
C008 C00C C00E 121.0(4) . . ?
C00E C00C C00A 122.9(4) . . ?
N004 C00D C00N 119.4(4) . . ?
N005 C00D N004 112.5(4) . . ?
N005 C00D C00N 128.1(5) . . ?
C009 C00E C00C 119.8(4) . . ?
C009 C00E C00J 118.5(4) . . ?
C00C C00E C00J 121.6(4) . . ?
O1 C00F C00G 114.3(4) . . ?
C00H C00F O1 124.7(4) . . ?
C00H C00F C00G 121.0(4) . . ?
C00A C00G C00F 120.7(4) . . ?
C00A C00G H00G 119.7 . . ?
C00F C00G H00G 119.7 . . ?
C008 C00H H00H 119.8 . . ?
C00F C00H C008 120.3(4) . . ?
C00F C00H H00H 119.8 . . ?
C00K C00I H00I 119.5 . . ?
C00L C00I H00I 119.5 . . ?
C00L C00I C00K 120.9(4) . . ?
C00M C00J C00E 120.8(4) . . ?
C00P C00J C00E 119.7(4) . . ?
C00P C00J C00M 119.5(5) . . ?
C00I C00K H00K 119.7 . . ?
C00N C00K C00I 120.6(4) . . ?
C00N C00K H00K 119.7 . . ?
N004 C00L H00L 120.0 . . ?
C00I C00L N004 120.0(4) . . ?
C00I C00L H00L 120.0 . . ?
C00J C00M H00M 119.9 . . ?
C00R C00M C00J 120.2(5) . . ?
C00R C00M H00M 119.9 . . ?
C00D C00N H00N 120.6 . . ?
C00K C00N C00D 118.9(5) . . ?
C00K C00N H00N 120.6 . . ?
C00J C00P H00P 119.9 . . ?
C00J C00P C00T 120.1(5) . . ?
C00T C00P H00P 119.9 . . ?
O1 C00Q H00D 109.5 . . ?
O1 C00Q H00E 109.5 . . ?
O1 C00Q H00F 109.5 . . ?
H00D C00Q H00E 109.5 . . ?
H00D C00Q H00F 109.5 . . ?
H00E C00Q H00F 109.5 . . ?
C00M C00R H00R 119.8 . . ?
C00S C00R C00M 120.5(6) . . ?
C00S C00R H00R 119.8 . . ?
C00R C00S H00S 120.3 . . ?
C00R C00S C00T 119.4(5) . . ?
C00T C00S H00S 120.3 . . ?
C00P C00T H00T 119.8 . . ?
C00S C00T C00P 120.3(6) . . ?
C00S C00T H00T 119.8 . . ?

loop_
_geom_bond_atom_site_label_1
_geom_bond_atom_site_label_2
_geom_bond_distance
_geom_bond_site_symmetry_2
_geom_bond_publ_flag
I001 C009 2.096(4) . ?
O2 C00A 1.348(5) . ?
O2 C00B 1.406(5) . ?
O1 C00F 1.364(5) . ?
O1 C00Q 1.436(7) . ?
N004 C007 1.391(5) . ?
N004 C00D 1.403(6) . ?
N004 C00L 1.384(5) . ?
N005 C006 1.367(6) . ?
N005 C00D 1.324(6) . ?
C006 C007 1.398(6) . ?
C006 C009 1.420(6) . ?
C007 C008 1.420(6) . ?
C008 C00C 1.438(6) . ?
C008 C00H 1.408(6) . ?
C009 C00E 1.371(6) . ?
C00A C00C 1.444(6) . ?
C00A C00G 1.367(6) . ?
C00B H00A 0.9800 . ?
C00B H00B 0.9800 . ?
C00B H00C 0.9800 . ?
C00C C00E 1.445(6) . ?
C00D C00N 1.416(6) . ?
C00E C00J 1.509(6) . ?
C00F C00G 1.392(7) . ?
C00F C00H 1.361(6) . ?
C00G H00G 0.9500 . ?
C00H H00H 0.9500 . ?
C00I H00I 0.9500 . ?
C00I C00K 1.403(6) . ?
C00I C00L 1.351(6) . ?
C00J C00M 1.388(7) . ?
C00J C00P 1.374(7) . ?
C00K H00K 0.9500 . ?
C00K C00N 1.368(7) . ?
C00L H00L 0.9500 . ?
C00M H00M 0.9500 . ?
C00M C00R 1.387(7) . ?
C00N H00N 0.9500 . ?
C00P H00P 0.9500 . ?
C00P C00T 1.397(7) . ?
C00Q H00D 0.9800 . ?
C00Q H00E 0.9800 . ?
C00Q H00F 0.9800 . ?
C00R H00R 0.9500 . ?
C00R C00S 1.377(9) . ?
C00S H00S 0.9500 . ?
C00S C00T 1.380(9) . ?
C00T H00T 0.9500 . ?

loop_
_geom_torsion_atom_site_label_1
_geom_torsion_atom_site_label_2
_geom_torsion_atom_site_label_3
_geom_torsion_atom_site_label_4
_geom_torsion
_geom_torsion_site_symmetry_1
_geom_torsion_site_symmetry_2
_geom_torsion_site_symmetry_3
_geom_torsion_site_symmetry_4
_geom_torsion_publ_flag
I001 C009 C00E C00C 178.8(3) . . . . ?
I001 C009 C00E C00J 2.5(6) . . . . ?
O2 C00A C00C C008 175.5(4) . . . . ?
O2 C00A C00C C00E -3.1(7) . . . . ?
O2 C00A C00G C00F -176.9(4) . . . . ?
O1 C00F C00G C00A -179.8(4) . . . . ?
O1 C00F C00H C008 178.7(4) . . . . ?
N004 C007 C008 C00C -177.6(4) . . . . ?
N004 C007 C008 C00H 2.9(8) . . . . ?
N004 C00D C00N C00K 0.5(7) . . . . ?
N005 C006 C007 N004 -0.5(5) . . . . ?
N005 C006 C007 C008 -178.6(4) . . . . ?
N005 C006 C009 I001 -0.4(7) . . . . ?
N005 C006 C009 C00E 177.9(5) . . . . ?
N005 C00D C00N C00K -178.5(5) . . . . ?
C006 N005 C00D N004 -0.4(5) . . . . ?
C006 N005 C00D C00N 178.7(5) . . . . ?
C006 C007 C008 C00C -0.2(7) . . . . ?
C006 C007 C008 C00H -179.7(5) . . . . ?
C006 C009 C00E C00C 0.6(7) . . . . ?
C006 C009 C00E C00J -175.8(4) . . . . ?
C007 N004 C00D N005 0.1(5) . . . . ?
C007 N004 C00D C00N -179.1(4) . . . . ?
C007 N004 C00L C00I 178.2(5) . . . . ?
C007 C006 C009 I001 -177.4(3) . . . . ?
C007 C006 C009 C00E 0.9(7) . . . . ?
C007 C008 C00C C00A -177.0(4) . . . . ?
C007 C008 C00C C00E 1.7(6) . . . . ?
C007 C008 C00H C00F 179.4(4) . . . . ?
C008 C00C C00E C009 -1.9(7) . . . . ?
C008 C00C C00E C00J 174.2(4) . . . . ?
C009 C006 C007 N004 176.9(4) . . . . ?
C009 C006 C007 C008 -1.1(7) . . . . ?
C009 C00E C00J C00M -84.0(6) . . . . ?
C009 C00E C00J C00P 94.7(6) . . . . ?
C00A C00C C00E C009 176.6(4) . . . . ?
C00A C00C C00E C00J -7.2(7) . . . . ?
C00B O2 C00A C00C 175.4(4) . . . . ?
C00B O2 C00A C00G -5.4(7) . . . . ?
C00C C008 C00H C00F 0.0(7) . . . . ?
C00C C00A C00G C00F 2.2(7) . . . . ?
C00C C00E C00J C00M 99.8(5) . . . . ?
C00C C00E C00J C00P -81.5(6) . . . . ?
C00D N004 C007 C006 0.2(5) . . . . ?
C00D N004 C007 C008 178.0(5) . . . . ?
C00D N004 C00L C00I -1.0(7) . . . . ?
C00D N005 C006 C007 0.6(5) . . . . ?
C00D N005 C006 C009 -176.6(5) . . . . ?
C00E C00J C00M C00R -179.2(4) . . . . ?
C00E C00J C00P C00T 179.1(4) . . . . ?
C00G C00A C00C C008 -3.7(7) . . . . ?
C00G C00A C00C C00E 177.7(5) . . . . ?
C00G C00F C00H C008 -1.6(7) . . . . ?
C00H C008 C00C C00A 2.6(6) . . . . ?
C00H C008 C00C C00E -178.8(4) . . . . ?
C00H C00F C00G C00A 0.5(7) . . . . ?
C00I C00K C00N C00D -0.8(7) . . . . ?
C00J C00M C00R C00S -0.8(7) . . . . ?
C00J C00P C00T C00S 1.0(7) . . . . ?
C00K C00I C00L N004 0.8(7) . . . . ?
C00L N004 C007 C006 -179.1(5) . . . . ?
C00L N004 C007 C008 -1.3(9) . . . . ?
C00L N004 C00D N005 179.5(4) . . . . ?
C00L N004 C00D C00N 0.3(7) . . . . ?
C00L C00I C00K C00N 0.2(8) . . . . ?
C00M C00J C00P C00T -2.3(7) . . . . ?
C00M C00R C00S C00T -0.5(8) . . . . ?
C00P C00J C00M C00R 2.1(7) . . . . ?
C00Q O1 C00F C00G -176.7(4) . . . . ?
C00Q O1 C00F C00H 3.1(7) . . . . ?
C00R C00S C00T C00P 0.3(8) . . . . ?

loop_
_smtbx_masks_void_nr
_smtbx_masks_void_average_x
_smtbx_masks_void_average_y
_smtbx_masks_void_average_z
_smtbx_masks_void_volume
_smtbx_masks_void_count_electrons
_smtbx_masks_void_content
1 -0.032 0.000 0.500 117.8 31.1 ?
2 -0.337 0.500 0.000 117.8 31.1 ?
